data_1530236
loop_
_publ_author_name
'Kvick, A.'
'McMullan, R.K.'
'Newton, M.D.'

_publ_section_title
;
 The structure of dinitrogen tetroxide N2 O4: neutron diffraction study at
 100, 60, and 20 K and ab initio theoretical calculations
;
_journal_name_full 'Journal of Chemical Physics'
_journal_page_first 3754
_journal_page_last 3761
_journal_volume 76
_journal_year 1982
_chemical_formula_sum 'N2 O4'
_space_group_IT_number 204
_symmetry_space_group_name_Hall '-I 2 2 3'
_symmetry_space_group_name_H-M 'I m -3'
_cell_angle_alpha 90
_cell_angle_beta 90
_cell_angle_gamma 90
_cell_formula_units_Z 6
_cell_length_a 7.6937
_cell_length_b 7.6937
_cell_length_c 7.6937
_cell_volume 455.413
_citation_journal_id_ASTM JCPSA6
_cod_data_source_file Kvick_JCPSA6_1982_770.cif
_cod_data_source_block N2O4
_cod_original_cell_volume 455.4133
_cod_database_code 1530236

loop_
_symmetry_equiv_pos_as_xyz
x,y,z
-x,-y,z
x,-y,-z
-x,y,-z
z,x,y
-z,-x,y
z,-x,-y
-z,x,-y
y,z,x
y,-z,-x
-y,z,-x
-y,-z,x
-x,-y,-z
x,y,-z
-x,y,z
x,-y,z
-z,-x,-y
z,x,-y
-z,x,y
z,-x,y
-y,-z,-x
-y,z,x
y,-z,x
y,z,-x
x+1/2,y+1/2,z+1/2
-x+1/2,-y+1/2,z+1/2
x+1/2,-y+1/2,-z+1/2
-x+1/2,y+1/2,-z+1/2
z+1/2,x+1/2,y+1/2
-z+1/2,-x+1/2,y+1/2
z+1/2,-x+1/2,-y+1/2
-z+1/2,x+1/2,-y+1/2
y+1/2,z+1/2,x+1/2
y+1/2,-z+1/2,-x+1/2
-y+1/2,z+1/2,-x+1/2
-y+1/2,-z+1/2,x+1/2
-x+1/2,-y+1/2,-z+1/2
x+1/2,y+1/2,-z+1/2
-x+1/2,y+1/2,z+1/2
x+1/2,-y+1/2,z+1/2
-z+1/2,-x+1/2,-y+1/2
z+1/2,x+1/2,-y+1/2
-z+1/2,x+1/2,y+1/2
z+1/2,-x+1/2,y+1/2
-y+1/2,-z+1/2,-x+1/2
-y+1/2,z+1/2,x+1/2
y+1/2,-z+1/2,x+1/2
y+1/2,z+1/2,-x+1/2

loop_
_atom_site_label
_atom_site_type_symbol
_atom_site_fract_x
_atom_site_fract_y
_atom_site_fract_z
_atom_site_occupancy
_atom_site_U_iso_or_equiv
N1 N+4 0 0.38587 0 1 0.0
O1 O-2 0 0.32597 0.1425 1 0.0
